data_8103623
loop_
_publ_author_name
'Rapoport, P.A.'
'Burnham, C.W.'

_publ_section_title
;
 Ferrobustamite. The crystal structures of two Ca, Fe bustamite-type
 pyroxenoids
;
_journal_name_full
;
Zeitschrift fuer Kristallographie, Kristallgeometrie, Kristallphysik, 
Kristallchemie (-144,1977)
;
_journal_page_first 419
_journal_page_last 438
_journal_volume 138
_journal_year 1973
_chemical_compound_source 'Skye, Scotland'
_chemical_formula_sum 'Ca0.79 Fe0.21 O3 Si'
_chemical_name_mineral Ferrobustamite
_chemical_name_systematic '(Ca.79 Fe.21) Si O3'
_space_group_IT_number 2
_symmetry_space_group_name_Hall '-P 1 (-x,-1/2*y+1/2*z,1/2*y+1/2*z)'
_symmetry_space_group_name_H-M 'A -1'
_cell_angle_alpha 90.017
_cell_angle_beta 95.4
_cell_angle_gamma 103.35
_cell_formula_units_Z 12
_cell_length_a 7.832
_cell_length_b 7.229
_cell_length_c 13.925
_cell_volume 763.493
_citation_journal_id_ASTM ZEKGAX
_database_code_amcsd 0020118
_exptl_crystal_density_diffrn 3.118
_cod_data_source_file Rapoport_ZEKGAX_1973_1026.cif
_cod_data_source_block Ca0.79Fe0.21O3Si1
_cod_original_cell_volume 763.4929
_cod_original_sg_symbol_H-M 'P -1 (-a,-b+c,b+c)'
_cod_original_formula_sum 'Ca0.79 Fe0.21 O3 Si1'
_cod_database_code 8103623

loop_
_space_group_symop_operation_xyz
x,y,z
-x,-y,-z
x,y+1/2,z+1/2
-x,-y+1/2,-z+1/2

loop_
_atom_site_label
_atom_site_type_symbol
_atom_site_fract_x
_atom_site_fract_y
_atom_site_fract_z
_atom_site_occupancy
_atom_site_U_iso_or_equiv
O7 O-2 0.274 0.507 0.543 1 0.0
Ca2 Ca+2 0.1994 0.9284 0.3755 0.82 0.0
Fe1 Fe+2 0.1994 0.9284 0.3755 0.18 0.0
Fe2 Fe+2 0.5 0.25 0.25 0.45 0.0
O6 O-2 0.009 0.127 0.371 1 0.0
O2 O-2 0.414 0.727 0.41 1 0.0
O5 O-2 0.014 0.629 0.362 1 0.0
O8 O-2 0.268 0.883 0.541 1 0.0
Ca1 Ca+2 0.2 0.4218 0.3776 1 0.0
O9 O-2 0.224 0.183 0.62 1 0.0
Ca3 Ca+2 0.5 0.25 0.25 0.55 0.0
O4 O-2 0.302 0.936 0.724 1 0.0
Ca4 Ca+2 0.5 0.75 0.25 0.55 0.0
Fe3 Fe+2 0.5 0.75 0.25 0.45 0.0
Si1 Si+4 0.1877 0.398 0.6344 1 0.0
Si2 Si+4 0.1902 0.9475 0.6346 1 0.0
O1 O-2 0.425 0.233 0.403 1 0.0
O3 O-2 0.318 0.471 0.731 1 0.0
Si3 Si+4 0.3973 0.7244 0.5226 1 0.0

loop_
_cod_related_entry_id
_cod_related_entry_database
_cod_related_entry_code
1 AMCSD 0020118
